data_1502057
loop_
_publ_author_name
'Molander, Gary A.'
'Fleury-Br\'egeot, Nicolas'
'Hiebel, Marie-Aude'

_publ_section_title
;
 Synthesis and cross-coupling of sulfonamidomethyltrifluoroborates.
;
_journal_issue 7
_journal_name_full 'Organic letters'
_journal_page_first 1694
_journal_page_last 1697
_journal_paper_doi 10.1021/ol200202g
_journal_volume 13
_journal_year 2011
_chemical_formula_sum 'C10 H14 B F3 K N O2 S'
_chemical_formula_weight 319.19
_space_group_IT_number 13
_symmetry_cell_setting monoclinic
_symmetry_Int_Tables_number 13
_symmetry_space_group_name_Hall '-P 2yc'
_symmetry_space_group_name_H-M 'P 1 2/c 1'
_atom_sites_solution_hydrogens geom
_atom_sites_solution_primary direct
_audit_creation_method SHELXL-97
_cell_angle_alpha 90.00
_cell_angle_beta 92.802(5)
_cell_angle_gamma 90.00
_cell_formula_units_Z 4
_cell_length_a 9.3516(7)
_cell_length_b 17.7586(14)
_cell_length_c 8.2539(7)
_cell_measurement_temperature 143(1)
_cell_volume 1369.10(19)
_computing_data_collection 'Bruker APEX2'
_computing_data_reduction 'Bruker SAINT'
_computing_structure_refinement 'SHELXL-97 (Sheldrick, 2008)'
_computing_structure_solution 'SHELXS-97 (Sheldrick, 2008)'
_diffrn_ambient_temperature 143(1)
_diffrn_measured_fraction_theta_full 0.992
_diffrn_measured_fraction_theta_max 0.992
_diffrn_measurement_device 'CCD Area Detector'
_diffrn_measurement_device_type 'Bruker APEXII'
_diffrn_measurement_method 'phi and omega scans'
_diffrn_radiation_monochromator graphite
_diffrn_radiation_source 'sealed tube'
_diffrn_radiation_type MoK\a
_diffrn_radiation_wavelength 0.71073
_diffrn_reflns_av_R_equivalents 0.0000
_diffrn_reflns_av_sigmaI/netI 0.0135
_diffrn_reflns_limit_h_max 12
_diffrn_reflns_limit_h_min -12
_diffrn_reflns_limit_k_max 23
_diffrn_reflns_limit_k_min 0
_diffrn_reflns_limit_l_max 10
_diffrn_reflns_limit_l_min 0
_diffrn_reflns_number 3174
_diffrn_reflns_theta_full 27.63
_diffrn_reflns_theta_max 27.63
_diffrn_reflns_theta_min 2.18
_exptl_absorpt_coefficient_mu 0.570
_exptl_absorpt_correction_T_max 0.7456
_exptl_absorpt_correction_T_min 0.6784
_exptl_absorpt_correction_type multi-scan
_exptl_absorpt_process_details '(SADABS; Sheldrick, 2007)'
_exptl_crystal_density_diffrn 1.549
_exptl_crystal_density_method 'not measured'
_exptl_crystal_F_000 656
_exptl_crystal_size_max 0.38
_exptl_crystal_size_mid 0.25
_exptl_crystal_size_min 0.12
_refine_diff_density_max 0.821
_refine_diff_density_min -0.675
_refine_diff_density_rms 0.062
_refine_ls_extinction_method none
_refine_ls_goodness_of_fit_ref 1.005
_refine_ls_hydrogen_treatment constr
_refine_ls_matrix_type full
_refine_ls_number_parameters 178
_refine_ls_number_reflns 3174
_refine_ls_number_restraints 0
_refine_ls_restrained_S_all 1.005
_refine_ls_R_factor_all 0.0494
_refine_ls_R_factor_gt 0.0425
_refine_ls_shift/su_max 0.000
_refine_ls_shift/su_mean 0.000
_refine_ls_structure_factor_coef Fsqd
_refine_ls_weighting_details 'calc w=1/[\s^2^(Fo^2^)+(0.0548P)^2^+1.5083P] where P=(Fo^2^+2Fc^2^)/3'
_refine_ls_weighting_scheme calc
_refine_ls_wR_factor_gt 0.1065
_refine_ls_wR_factor_ref 0.1154
_reflns_number_gt 2889
_reflns_number_total 3174
_reflns_threshold_expression >2sigma(I)
_cod_data_source_file ol200202g_si_001.cif
_cod_data_source_block twin5
_cod_depositor_comments
;
The following automatic conversions were performed:
'_atom_site_symetry_multiplicity' tag replaced with
'_atom_site_symmetry_multiplicity'.

Automatic conversion script
Id: cif_correct_tags 1440 2010-10-19 06:21:57Z saulius 
;
_cod_original_sg_symbol_H-M 'P 2/c     '
_cod_database_code 1502057

loop_
_symmetry_equiv_pos_as_xyz
'x, y, z'
'-x, y, -z+1/2'
'-x, -y, -z'
'x, -y, z-1/2'

loop_
_atom_site_label
_atom_site_type_symbol
_atom_site_fract_x
_atom_site_fract_y
_atom_site_fract_z
_atom_site_U_iso_or_equiv
_atom_site_adp_type
_atom_site_occupancy
_atom_site_symmetry_multiplicity
_atom_site_calc_flag
_atom_site_refinement_flags
C1 C 0.7539(2) 0.20285(12) 0.5145(3) 0.0271(4) Uani 1 1 d .
C2 C 0.8870(3) 0.16578(14) 0.5383(3) 0.0314(5) Uani 1 1 d .
C3 C 0.8863(3) 0.09004(15) 0.5799(3) 0.0357(5) Uani 1 1 d .
H3 H 0.9733 0.0648 0.5929 0.048 Uiso 1 1 calc R
C4 C 0.7610(3) 0.05055(14) 0.6029(3) 0.0386(5) Uani 1 1 d .
C5 C 0.6333(3) 0.08885(16) 0.5811(4) 0.0389(6) Uani 1 1 d .
H5 H 0.5488 0.0629 0.5971 0.052 Uiso 1 1 calc R
C6 C 0.6242(3) 0.16473(14) 0.5361(3) 0.0332(5) Uani 1 1 d .
C7 C 1.0307(3) 0.20310(16) 0.5247(4) 0.0424(6) Uani 1 1 d .
H7A H 1.1048 0.1699 0.5665 0.064 Uiso 1 1 calc R
H7B H 1.0333 0.2490 0.5861 0.064 Uiso 1 1 calc R
H7C H 1.0457 0.2141 0.4130 0.064 Uiso 1 1 calc R
C8 C 0.7646(4) -0.03132(15) 0.6493(4) 0.0545(8) Uani 1 1 d .
H8A H 0.7644 -0.0617 0.5530 0.082 Uiso 1 1 calc R
H8B H 0.6821 -0.0431 0.7091 0.082 Uiso 1 1 calc R
H8C H 0.8498 -0.0414 0.7153 0.082 Uiso 1 1 calc R
C9 C 0.4763(3) 0.19816(17) 0.5180(5) 0.0515(8) Uani 1 1 d .
H9A H 0.4548 0.2105 0.4062 0.077 Uiso 1 1 calc R
H9B H 0.4723 0.2430 0.5827 0.077 Uiso 1 1 calc R
H9C H 0.4077 0.1624 0.5537 0.077 Uiso 1 1 calc R
C10 C 0.7214(3) 0.35093(13) 0.7585(3) 0.0357(5) Uani 1 1 d .
H10A H 0.7314 0.3042 0.8188 0.047 Uiso 1 1 calc R
H10B H 0.6215 0.3562 0.7229 0.047 Uiso 1 1 calc R
N1 N 0.8083(2) 0.34678(12) 0.6161(3) 0.0336(5) Uani 1 1 d .
H1 H 0.8889 0.3701 0.6170 0.045 Uiso 1 1 calc R
O1 O 0.6123(2) 0.32060(12) 0.4131(3) 0.0502(5) Uani 1 1 d .
O2 O 0.8625(2) 0.31042(11) 0.3413(2) 0.0426(5) Uani 1 1 d .
B1 B 0.7655(3) 0.41971(15) 0.8764(3) 0.0333(5) Uani 1 1 d .
F1 F 0.6863(4) 0.41914(18) 1.0113(4) 0.1345(16) Uani 1 1 d .
F2 F 0.7465(2) 0.48946(9) 0.8008(3) 0.0696(6) Uani 1 1 d .
F3 F 0.91401(19) 0.41968(12) 0.9234(2) 0.0569(5) Uani 1 1 d .
S1 S 0.75628(6) 0.29959(3) 0.45823(7) 0.03071(15) Uani 1 1 d .
K1 K 0.5000 0.43705(4) 0.2500 0.02988(17) Uani 1 2 d S
K2 K 1.0000 0.43740(4) 0.2500 0.03351(18) Uani 1 2 d S

loop_
_atom_site_aniso_label
_atom_site_aniso_U_11
_atom_site_aniso_U_22
_atom_site_aniso_U_33
_atom_site_aniso_U_23
_atom_site_aniso_U_13
_atom_site_aniso_U_12
C1 0.0271(10) 0.0268(10) 0.0274(10) -0.0047(8) 0.0013(8) -0.0025(8)
C2 0.0298(11) 0.0337(13) 0.0304(12) -0.0039(10) -0.0010(9) -0.0011(9)
C3 0.0367(13) 0.0356(13) 0.0346(13) -0.0023(11) -0.0012(10) 0.0043(10)
C4 0.0540(15) 0.0316(11) 0.0305(11) -0.0059(9) 0.0056(11) -0.0038(11)
C5 0.0401(14) 0.0340(13) 0.0438(16) -0.0089(11) 0.0146(11) -0.0112(10)
C6 0.0310(12) 0.0320(13) 0.0370(13) -0.0107(10) 0.0078(10) -0.0051(9)
C7 0.0260(12) 0.0450(15) 0.0562(18) -0.0009(13) 0.0007(11) -0.0027(10)
C8 0.078(2) 0.0331(13) 0.0524(16) 0.0020(12) 0.0078(16) -0.0050(14)
C9 0.0274(13) 0.0435(16) 0.085(2) -0.0136(15) 0.0116(14) -0.0059(11)
C10 0.0304(11) 0.0312(11) 0.0470(14) -0.0023(10) 0.0170(10) -0.0045(9)
N1 0.0249(9) 0.0384(11) 0.0382(11) -0.0108(9) 0.0085(8) -0.0082(8)
O1 0.0365(10) 0.0437(11) 0.0684(15) 0.0113(11) -0.0179(10) -0.0010(8)
O2 0.0546(12) 0.0405(10) 0.0333(10) 0.0013(8) 0.0083(8) -0.0109(8)
B1 0.0281(12) 0.0345(12) 0.0385(13) -0.0040(10) 0.0134(11) 0.0013(10)
F1 0.161(3) 0.132(2) 0.122(2) -0.082(2) 0.122(2) -0.088(2)
F2 0.0722(13) 0.0287(8) 0.1031(16) -0.0020(9) -0.0423(12) 0.0061(8)
F3 0.0519(10) 0.0673(12) 0.0490(11) -0.0157(9) -0.0226(8) 0.0252(9)
S1 0.0287(3) 0.0304(3) 0.0326(3) 0.0010(2) -0.0020(2) -0.0039(2)
K1 0.0263(3) 0.0349(4) 0.0289(4) 0.000 0.0062(3) 0.000
K2 0.0428(4) 0.0323(4) 0.0255(3) 0.000 0.0024(3) 0.000

loop_
_atom_type_symbol
_atom_type_description
_atom_type_scat_dispersion_real
_atom_type_scat_dispersion_imag
_atom_type_scat_source
C C 0.0033 0.0016 'International Tables Vol C Tables 4.2.6.8 and 6.1.1.4'
H H 0.0000 0.0000 'International Tables Vol C Tables 4.2.6.8 and 6.1.1.4'
B B 0.0013 0.0007 'International Tables Vol C Tables 4.2.6.8 and 6.1.1.4'
F F 0.0171 0.0103 'International Tables Vol C Tables 4.2.6.8 and 6.1.1.4'
K K 0.2009 0.2494 'International Tables Vol C Tables 4.2.6.8 and 6.1.1.4'
N N 0.0061 0.0033 'International Tables Vol C Tables 4.2.6.8 and 6.1.1.4'
O O 0.0106 0.0060 'International Tables Vol C Tables 4.2.6.8 and 6.1.1.4'
S S 0.1246 0.1234 'International Tables Vol C Tables 4.2.6.8 and 6.1.1.4'

loop_
_geom_angle_atom_site_label_1
_geom_angle_atom_site_label_2
_geom_angle_atom_site_label_3
_geom_angle
_geom_angle_site_symmetry_1
_geom_angle_site_symmetry_3
C6 C1 C2 121.1(2) . .
C6 C1 S1 121.23(18) . .
C2 C1 S1 117.65(17) . .
C3 C2 C1 118.1(2) . .
C3 C2 C7 117.3(2) . .
C1 C2 C7 124.5(2) . .
C4 C3 C2 122.5(2) . .
C5 C4 C3 117.7(2) . .
C5 C4 C8 121.3(3) . .
C3 C4 C8 121.0(3) . .
C4 C5 C6 123.4(2) . .
C5 C6 C1 117.0(2) . .
C5 C6 C9 116.7(2) . .
C1 C6 C9 126.2(2) . .
N1 C10 B1 112.94(19) . .
C10 N1 S1 121.38(16) . .
S1 O1 K1 132.81(12) . .
S1 O2 K2 130.63(12) . .
F1 B1 F2 108.0(3) . .
F1 B1 F3 109.7(3) . .
F2 B1 F3 102.9(2) . .
F1 B1 C10 110.8(2) . .
F2 B1 C10 112.5(2) . .
F3 B1 C10 112.6(2) . .
F1 B1 K2 127.77(18) . 3_766
F2 B1 K2 45.54(12) . 3_766
F3 B1 K2 58.07(13) . 3_766
C10 B1 K2 120.76(15) . 3_766
B1 F1 K1 169.6(3) . 1_556
B1 F2 K1 126.59(17) . 3_666
B1 F2 K2 113.28(15) . 3_766
K1 F2 K2 119.33(7) 3_666 3_766
B1 F3 K2 119.63(15) . 1_556
B1 F3 K2 98.52(15) . 3_766
K2 F3 K2 106.86(6) 1_556 3_766
O1 S1 O2 117.74(14) . .
O1 S1 N1 108.63(13) . .
O2 S1 N1 106.53(11) . .
O1 S1 C1 107.25(12) . .
O2 S1 C1 108.87(11) . .
N1 S1 C1 107.42(11) . .
O1 S1 K1 31.07(9) . .
O2 S1 K1 93.00(9) . .
N1 S1 K1 101.09(8) . .
C1 S1 K1 136.65(8) . .
O1 K1 O1 77.72(10) 2_655 .
O1 K1 F2 141.15(7) 2_655 4_565
O1 K1 F2 89.09(6) . 4_565
O1 K1 F2 89.09(6) 2_655 3_666
O1 K1 F2 141.15(7) . 3_666
F2 K1 F2 121.33(8) 4_565 3_666
O1 K1 F1 91.42(11) 2_655 2_656
O1 K1 F1 78.03(8) . 2_656
F2 K1 F1 121.66(12) 4_565 2_656
F2 K1 F1 65.80(8) 3_666 2_656
O1 K1 F1 78.03(8) 2_655 1_554
O1 K1 F1 91.42(11) . 1_554
F2 K1 F1 65.80(8) 4_565 1_554
F2 K1 F1 121.66(12) 3_666 1_554
F1 K1 F1 166.53(14) 2_656 1_554
O1 K1 S1 16.12(5) 2_655 2_655
O1 K1 S1 87.34(5) . 2_655
F2 K1 S1 155.99(5) 4_565 2_655
F2 K1 S1 73.74(4) 3_666 2_655
F1 K1 S1 80.72(10) 2_656 2_655
F1 K1 S1 90.55(6) 1_554 2_655
O1 K1 S1 87.34(5) 2_655 .
O1 K1 S1 16.12(5) . .
F2 K1 S1 73.74(4) 4_565 .
F2 K1 S1 155.99(5) 3_666 .
F1 K1 S1 90.55(6) 2_656 .
F1 K1 S1 80.72(10) 1_554 .
S1 K1 S1 99.43(2) 2_655 .
O1 K1 K2 68.31(5) 2_655 1_455
O1 K1 K2 111.81(5) . 1_455
F2 K1 K2 148.97(5) 4_565 1_455
F2 K1 K2 30.89(4) 3_666 1_455
F1 K1 K2 47.32(9) 2_656 1_455
F1 K1 K2 132.71(9) 1_554 1_455
S1 K1 K2 52.290(12) 2_655 1_455
S1 K1 K2 127.834(19) . 1_455
O1 K1 K2 111.81(5) 2_655 .
O1 K1 K2 68.31(5) . .
F2 K1 K2 30.89(4) 4_565 .
F2 K1 K2 148.97(5) 3_666 .
F1 K1 K2 132.71(9) 2_656 .
F1 K1 K2 47.32(9) 1_554 .
S1 K1 K2 127.834(19) 2_655 .
S1 K1 K2 52.290(12) . .
K2 K1 K2 179.85(3) 1_455 .
O1 K1 K1 143.09(6) 2_655 3_666
O1 K1 K1 86.69(6) . 3_666
F2 K1 K1 70.46(5) 4_565 3_666
F2 K1 K1 82.40(5) 3_666 3_666
F1 K1 K1 52.37(10) 2_656 3_666
F1 K1 K1 136.24(7) 1_554 3_666
S1 K1 K1 132.919(12) 2_655 3_666
S1 K1 K1 86.273(12) . 3_666
K2 K1 K1 87.500(8) 1_455 3_666
K2 K1 K1 92.427(8) . 3_666
O1 K1 K1 86.69(6) 2_655 3_665
O1 K1 K1 143.09(6) . 3_665
F2 K1 K1 82.40(5) 4_565 3_665
F2 K1 K1 70.46(5) 3_666 3_665
F1 K1 K1 136.24(7) 2_656 3_665
F1 K1 K1 52.37(10) 1_554 3_665
S1 K1 K1 86.273(12) 2_655 3_665
S1 K1 K1 132.919(12) . 3_665
K2 K1 K1 92.427(8) 1_455 3_665
K2 K1 K1 87.500(8) . 3_665
K1 K1 K1 123.11(3) 3_666 3_665
O2 K2 O2 68.02(9) . 2_755
O2 K2 F2 148.79(6) . 3_766
O2 K2 F2 85.80(6) 2_755 3_766
O2 K2 F2 85.80(6) . 4_565
O2 K2 F2 148.79(6) 2_755 4_565
F2 K2 F2 123.71(8) 3_766 4_565
O2 K2 F3 93.23(7) . 1_554
O2 K2 F3 75.93(6) 2_755 1_554
F2 K2 F3 96.64(7) 3_766 1_554
F2 K2 F3 89.46(6) 4_565 1_554
O2 K2 F3 75.93(6) . 2_756
O2 K2 F3 93.23(7) 2_755 2_756
F2 K2 F3 89.46(6) 3_766 2_756
F2 K2 F3 96.64(7) 4_565 2_756
F3 K2 F3 167.06(9) 1_554 2_756
O2 K2 F3 114.96(5) . 4_565
O2 K2 F3 164.06(6) 2_755 4_565
F2 K2 F3 85.84(6) 3_766 4_565
F2 K2 F3 44.38(5) 4_565 4_565
F3 K2 F3 118.56(5) 1_554 4_565
F3 K2 F3 73.14(6) 2_756 4_565
O2 K2 F3 164.06(6) . 3_766
O2 K2 F3 114.96(6) 2_755 3_766
F2 K2 F3 44.38(5) 3_766 3_766
F2 K2 F3 85.84(6) 4_565 3_766
F3 K2 F3 73.14(6) 1_554 3_766
F3 K2 F3 118.56(5) 2_756 3_766
F3 K2 F3 66.87(7) 4_565 3_766
O2 K2 B1 169.31(7) . 3_766
O2 K2 B1 101.79(6) 2_755 3_766
F2 K2 B1 21.19(6) 3_766 3_766
F2 K2 B1 104.89(6) 4_565 3_766
F3 K2 B1 87.12(7) 1_554 3_766
F3 K2 B1 102.22(6) 2_756 3_766
F3 K2 B1 73.90(6) 4_565 3_766
F3 K2 B1 23.41(6) 3_766 3_766
O2 K2 B1 101.79(6) . 4_565
O2 K2 B1 169.31(7) 2_755 4_565
F2 K2 B1 104.89(6) 3_766 4_565
F2 K2 B1 21.19(6) 4_565 4_565
F3 K2 B1 102.22(6) 1_554 4_565
F3 K2 B1 87.12(7) 2_756 4_565
F3 K2 B1 23.41(6) 4_565 4_565
F3 K2 B1 73.90(6) 3_766 4_565
B1 K2 B1 88.55(8) 3_766 4_565
O2 K2 K1 119.01(5) . 1_655
O2 K2 K1 60.85(5) 2_755 1_655
F2 K2 K1 29.78(4) 3_766 1_655
F2 K2 K1 150.36(4) 4_565 1_655
F3 K2 K1 103.92(4) 1_554 1_655
F3 K2 K1 76.06(4) 2_756 1_655
F3 K2 K1 106.77(3) 4_565 1_655
F3 K2 K1 73.36(3) 3_766 1_655
B1 K2 K1 50.78(5) 3_766 1_655
B1 K2 K1 129.36(5) 4_565 1_655
O2 K2 K1 60.84(5) . .
O2 K2 K1 119.01(5) 2_755 .
F2 K2 K1 150.36(4) 3_766 .
F2 K2 K1 29.78(4) 4_565 .
F3 K2 K1 76.06(4) 1_554 .
F3 K2 K1 103.92(4) 2_756 .
F3 K2 K1 73.36(3) 4_565 .
F3 K2 K1 106.77(3) 3_766 .
B1 K2 K1 129.36(5) 3_766 .
B1 K2 K1 50.78(5) 4_565 .
K1 K2 K1 179.85(3) 1_655 .

loop_
_geom_bond_atom_site_label_1
_geom_bond_atom_site_label_2
_geom_bond_distance
_geom_bond_site_symmetry_2
C1 C6 1.409(3) .
C1 C2 1.413(3) .
C1 S1 1.780(2) .
C2 C3 1.388(4) .
C2 C7 1.508(3) .
C3 C4 1.387(4) .
C4 C5 1.378(4) .
C4 C8 1.504(4) .
C5 C6 1.399(4) .
C6 C9 1.505(4) .
C10 N1 1.463(3) .
C10 B1 1.603(4) .
N1 S1 1.605(2) .
O1 S1 1.429(2) .
O1 K1 2.656(2) .
O2 S1 1.432(2) .
O2 K2 2.720(2) .
B1 F1 1.367(3) .
B1 F2 1.394(3) .
B1 F3 1.424(3) .
B1 K2 3.544(3) 3_766
F1 K1 2.7119(19) 1_556
F2 K1 2.6639(19) 3_666
F2 K2 2.753(2) 3_766
F3 K2 2.7927(18) 1_556
F3 K2 3.041(2) 3_766
S1 K1 3.7756(8) .
K1 O1 2.656(2) 2_655
K1 F2 2.6639(19) 4_565
K1 F2 2.6639(19) 3_666
K1 F1 2.7119(19) 2_656
K1 F1 2.7119(19) 1_554
K1 S1 3.7756(8) 2_655
K1 K2 4.6758(4) 1_455
K1 K2 4.6758(4) .
K1 K1 4.6936(8) 3_666
K1 K1 4.6936(8) 3_665
K2 O2 2.720(2) 2_755
K2 F2 2.753(2) 3_766
K2 F2 2.753(2) 4_565
K2 F3 2.7927(18) 1_554
K2 F3 2.7927(18) 2_756
K2 F3 3.041(2) 4_565
K2 F3 3.041(2) 3_766
K2 B1 3.544(3) 3_766
K2 B1 3.544(3) 4_565
K2 K1 4.6758(4) 1_655
